data_7032817
loop_
_publ_author_name
'Forfar, Laura C.'
'Green, Michael'
'Haddow, Mairi F.'
'Hussein, Sharifa'
'Lynam, Jason M.'
'Slattery, John M.'
'Russell, Christopher A.'

_publ_section_title
;
 Evidence for a SN2-type pathway in the exchange of phosphines at a
 [PhSe]+ centre.
;
_journal_issue 1
_journal_name_full 'Dalton transactions (Cambridge, England : 2003)'
_journal_page_first 110
_journal_page_last 118
_journal_paper_doi 10.1039/c4dt02253j
_journal_volume 44
_journal_year 2015
_chemical_formula_moiety 'C24 H20 P Se, Cl4 Ga'
_chemical_formula_sum 'C24 H20 Cl4 Ga P Se'
_chemical_formula_weight 629.85
_chemical_name_systematic
; 
 ? 
;
_space_group_IT_number 4
_symmetry_cell_setting monoclinic
_symmetry_space_group_name_Hall 'P 2yb'
_symmetry_space_group_name_H-M 'P 1 21 1'
_atom_sites_solution_hydrogens geom
_atom_sites_solution_primary direct
_atom_sites_solution_secondary difmap
_audit_creation_method SHELXL-97
_cell_angle_alpha 90.00
_cell_angle_beta 102.248(2)
_cell_angle_gamma 90.00
_cell_formula_units_Z 2
_cell_length_a 9.6355(4)
_cell_length_b 13.5694(5)
_cell_length_c 10.0151(4)
_cell_measurement_reflns_used 5489
_cell_measurement_temperature 100(2)
_cell_measurement_theta_max 30.11
_cell_measurement_theta_min 2.57
_cell_volume 1279.65(9)
_computing_cell_refinement 'Bruker SMART'
_computing_data_collection 'Bruker SMART'
_computing_data_reduction 'Bruker SAINT'
_computing_molecular_graphics 'Bruker SHELXTL'
_computing_publication_material 'Bruker SHELXTL'
_computing_structure_refinement 'SHELXL-97 (Sheldrick, 2008)'
_computing_structure_solution 'SHELXS-97 (Sheldrick, 2008)'
_diffrn_ambient_temperature 100(2)
_diffrn_measured_fraction_theta_full 0.999
_diffrn_measured_fraction_theta_max 0.875
_diffrn_measurement_device_type 'CCD area detector'
_diffrn_measurement_method 'phi and omega scans'
_diffrn_radiation_monochromator graphite
_diffrn_radiation_source 'fine-focus sealed tube'
_diffrn_radiation_type MoK\a
_diffrn_radiation_wavelength 0.71073
_diffrn_reflns_av_R_equivalents 0.0000
_diffrn_reflns_av_sigmaI/netI 0.0494
_diffrn_reflns_limit_h_max 15
_diffrn_reflns_limit_h_min -15
_diffrn_reflns_limit_k_max 20
_diffrn_reflns_limit_k_min -20
_diffrn_reflns_limit_l_max 14
_diffrn_reflns_limit_l_min -14
_diffrn_reflns_number 8294
_diffrn_reflns_theta_full 27.50
_diffrn_reflns_theta_max 33.90
_diffrn_reflns_theta_min 2.08
_exptl_absorpt_coefficient_mu 2.988
_exptl_absorpt_correction_T_max 0.340759
_exptl_absorpt_correction_T_min 0.269107
_exptl_absorpt_correction_type multi-scan
_exptl_absorpt_process_details 'TWINABS V2008/4'
_exptl_crystal_colour colourless
_exptl_crystal_density_diffrn 1.635
_exptl_crystal_density_method 'not measured'
_exptl_crystal_description needles
_exptl_crystal_F_000 624
_exptl_crystal_size_max 0.492
_exptl_crystal_size_mid 0.211
_exptl_crystal_size_min 0.202
_refine_diff_density_max 0.662
_refine_diff_density_min -0.672
_refine_diff_density_rms 0.101
_refine_ls_abs_structure_details 'Flack H D (1983), Acta Cryst. A39, 876-881'
_refine_ls_abs_structure_Flack 0.54(7)
_refine_ls_extinction_method none
_refine_ls_goodness_of_fit_ref 1.038
_refine_ls_hydrogen_treatment mixed
_refine_ls_matrix_type full
_refine_ls_number_parameters 283
_refine_ls_number_reflns 8301
_refine_ls_number_restraints 1
_refine_ls_restrained_S_all 1.038
_refine_ls_R_factor_all 0.0502
_refine_ls_R_factor_gt 0.0365
_refine_ls_shift/su_max 0.007
_refine_ls_shift/su_mean 0.000
_refine_ls_structure_factor_coef Fsqd
_refine_ls_weighting_details 'calc w=1/[\s^2^(Fo^2^)+(0.0411P)^2^+0.0000P] where P=(Fo^2^+2Fc^2^)/3'
_refine_ls_weighting_scheme calc
_refine_ls_wR_factor_gt 0.0761
_refine_ls_wR_factor_ref 0.0814
_reflns_number_gt 6996
_reflns_number_total 8294
_reflns_threshold_expression >2sigma(I)
_cod_data_source_file c4dt02253j2.cif
_cod_data_source_block 2
_cod_depositor_comments
;
The following automatic conversions were performed:

'_symmetry_cell_setting' value 'Monoclinic' changed to 'monoclinic'
according to
/usr/data/users/saulius/crontab/automatic-downloads/rss-feeds/RSC/lib/dictionaries/cif_core.dic
dictionary named 'cif_core.dic' version 2.4.2 from 2011-04-26.

Automatic conversion script
Id: cif_fix_values 2827 2014-09-09 07:05:25Z andrius 

 Adding full bibliography for 7032814--7032817.cif.
;
_cod_original_sg_symbol_H-M P2(1)
_cod_database_code 7032817

loop_
_symmetry_equiv_pos_as_xyz
'x, y, z'
'-x, y+1/2, -z'

loop_
_atom_site_label
_atom_site_type_symbol
_atom_site_fract_x
_atom_site_fract_y
_atom_site_fract_z
_atom_site_U_iso_or_equiv
_atom_site_adp_type
_atom_site_occupancy
_atom_site_symmetry_multiplicity
_atom_site_calc_flag
_atom_site_refinement_flags
C13 C 0.8630(3) 0.0814(2) -0.0269(3) 0.0174(6) Uani 1 1 d .
C18 C 0.7600(4) 0.0069(2) -0.0492(3) 0.0215(7) Uani 1 1 d .
H18 H 0.7142 -0.0127 0.0218 0.026 Uiso 1 1 calc R
C17 C 0.7259(4) -0.0380(3) -0.1769(4) 0.0265(8) Uani 1 1 d .
H17 H 0.6562 -0.0886 -0.1933 0.032 Uiso 1 1 calc R
C16 C 0.7924(5) -0.0096(3) -0.2802(4) 0.0284(9) Uani 1 1 d .
H16 H 0.7670 -0.0401 -0.3674 0.034 Uiso 1 1 calc R
C15 C 0.8962(4) 0.0632(3) -0.2571(3) 0.0287(8) Uani 1 1 d .
H15 H 0.9429 0.0814 -0.3279 0.034 Uiso 1 1 calc R
C14 C 0.9320(4) 0.1095(3) -0.1303(3) 0.0226(7) Uani 1 1 d .
H14 H 1.0024 0.1596 -0.1143 0.027 Uiso 1 1 calc R
C19 C 1.0477(3) 0.0469(2) 0.2396(3) 0.0170(6) Uani 1 1 d .
C24 C 0.9987(4) -0.0448(3) 0.2730(4) 0.0268(8) Uani 1 1 d .
H24 H 0.9005 -0.0606 0.2473 0.032 Uiso 1 1 calc R
C23 C 1.0945(4) -0.1129(3) 0.3441(4) 0.0295(8) Uani 1 1 d .
H23 H 1.0621 -0.1753 0.3676 0.035 Uiso 1 1 calc R
C22 C 1.2385(4) -0.0890(3) 0.3807(4) 0.0271(8) Uani 1 1 d .
H22 H 1.3044 -0.1356 0.4283 0.033 Uiso 1 1 calc R
C21 C 1.2851(4) 0.0019(3) 0.3481(4) 0.0273(8) Uani 1 1 d .
H21 H 1.3831 0.0179 0.3743 0.033 Uiso 1 1 calc R
C20 C 1.1912(4) 0.0700(3) 0.2776(4) 0.0239(8) Uani 1 1 d .
H20 H 1.2244 0.1325 0.2552 0.029 Uiso 1 1 calc R
C7 C 0.7740(3) 0.1484(2) 0.2216(3) 0.0158(6) Uani 1 1 d .
C8 C 0.7997(3) 0.1485(2) 0.3651(3) 0.0186(6) Uani 1 1 d .
H8 H 0.8912 0.1324 0.4173 0.022 Uiso 1 1 calc R
C9 C 0.6908(3) 0.1724(3) 0.4298(3) 0.0219(6) Uani 1 1 d .
H9 H 0.7069 0.1717 0.5267 0.026 Uiso 1 1 calc R
C10 C 0.5577(3) 0.1972(3) 0.3528(3) 0.0222(6) Uani 1 1 d .
H10 H 0.4831 0.2135 0.3974 0.027 Uiso 1 1 calc R
C11 C 0.5332(3) 0.1983(3) 0.2123(3) 0.0225(7) Uani 1 1 d .
H11 H 0.4420 0.2157 0.1608 0.027 Uiso 1 1 calc R
C12 C 0.6410(3) 0.1742(2) 0.1452(3) 0.0180(6) Uani 1 1 d .
H12 H 0.6239 0.1752 0.0482 0.022 Uiso 1 1 calc R
C1 C 0.8675(3) 0.3572(2) 0.1273(3) 0.0187(6) Uani 1 1 d .
C2 C 0.8379(4) 0.3955(3) 0.2460(4) 0.0237(7) Uani 1 1 d .
H2 H 0.8945 0.3781 0.3324 0.028 Uiso 1 1 calc R
C3 C 0.7245(4) 0.4596(3) 0.2372(4) 0.0286(8) Uani 1 1 d .
H3 H 0.7053 0.4883 0.3179 0.034 Uiso 1 1 calc R
C4 C 0.6391(4) 0.4821(3) 0.1117(4) 0.0308(8) Uani 1 1 d .
H4 H 0.5600 0.5248 0.1071 0.037 Uiso 1 1 calc R
C5 C 0.6677(4) 0.4432(3) -0.0064(4) 0.0317(9) Uani 1 1 d .
H5 H 0.6089 0.4595 -0.0922 0.038 Uiso 1 1 calc R
C6 C 0.7840(4) 0.3794(3) -0.0002(3) 0.0252(7) Uani 1 1 d .
H6 H 0.8049 0.3522 -0.0811 0.030 Uiso 1 1 calc R
Cl1 Cl 0.27391(8) 0.26454(8) 0.90644(7) 0.02642(16) Uani 1 1 d .
Cl2 Cl 0.36606(10) 0.41962(7) 0.65625(10) 0.0326(2) Uani 1 1 d .
Cl3 Cl 0.53936(10) 0.18912(7) 0.73032(9) 0.0312(2) Uani 1 1 d .
Cl4 Cl 0.17402(11) 0.20203(9) 0.55723(10) 0.0418(3) Uani 1 1 d .
Ga1 Ga 0.34026(3) 0.26773(3) 0.71252(3) 0.01763(7) Uani 1 1 d .
P1 P 0.92147(8) 0.13134(6) 0.14191(8) 0.01602(15) Uani 1 1 d .
Se1 Se 1.03205(3) 0.27562(3) 0.13926(3) 0.02323(7) Uani 1 1 d .

loop_
_atom_site_aniso_label
_atom_site_aniso_U_11
_atom_site_aniso_U_22
_atom_site_aniso_U_33
_atom_site_aniso_U_23
_atom_site_aniso_U_13
_atom_site_aniso_U_12
C13 0.0188(14) 0.0174(14) 0.0164(14) 0.0007(11) 0.0046(12) 0.0046(12)
C18 0.0241(16) 0.0170(15) 0.0227(16) 0.0013(12) 0.0034(13) 0.0021(12)
C17 0.0312(19) 0.0190(17) 0.0263(17) -0.0043(13) -0.0008(15) 0.0071(14)
C16 0.034(2) 0.031(2) 0.0185(17) -0.0024(15) 0.0017(16) 0.0149(17)
C15 0.0332(19) 0.036(2) 0.0193(16) 0.0028(14) 0.0117(14) 0.0136(16)
C14 0.0217(15) 0.0259(17) 0.0210(15) 0.0044(13) 0.0066(13) 0.0048(13)
C19 0.0162(14) 0.0195(15) 0.0164(14) 0.0017(12) 0.0061(11) -0.0015(12)
C24 0.0202(16) 0.0225(17) 0.036(2) 0.0082(15) 0.0023(14) -0.0025(13)
C23 0.0265(18) 0.0222(18) 0.040(2) 0.0105(15) 0.0073(16) 0.0002(14)
C22 0.0249(17) 0.0294(19) 0.0263(17) 0.0017(14) 0.0040(14) 0.0075(14)
C21 0.0169(15) 0.0257(18) 0.0368(19) -0.0048(15) 0.0005(15) 0.0034(14)
C20 0.0200(16) 0.0223(17) 0.0298(18) -0.0009(14) 0.0060(15) -0.0016(13)
C7 0.0165(14) 0.0155(14) 0.0171(14) -0.0013(11) 0.0071(11) -0.0025(11)
C8 0.0174(14) 0.0195(15) 0.0193(14) 0.0001(12) 0.0045(12) -0.0010(12)
C9 0.0219(15) 0.0238(16) 0.0212(15) -0.0015(13) 0.0073(13) 0.0002(13)
C10 0.0219(15) 0.0219(16) 0.0249(16) -0.0009(13) 0.0099(12) 0.0012(13)
C11 0.0152(14) 0.0292(18) 0.0229(16) -0.0006(14) 0.0038(12) 0.0022(13)
C12 0.0160(13) 0.0203(15) 0.0175(14) 0.0021(12) 0.0029(11) -0.0006(12)
C1 0.0205(15) 0.0148(14) 0.0228(16) 0.0001(12) 0.0090(12) -0.0034(12)
C2 0.0301(18) 0.0180(15) 0.0227(16) -0.0029(12) 0.0051(14) -0.0044(13)
C3 0.0332(19) 0.0227(17) 0.0346(19) -0.0080(15) 0.0179(15) -0.0027(15)
C4 0.0261(18) 0.0271(19) 0.042(2) 0.0048(16) 0.0144(16) 0.0050(15)
C5 0.032(2) 0.031(2) 0.0313(19) 0.0126(16) 0.0061(16) 0.0057(16)
C6 0.0296(17) 0.0276(18) 0.0206(16) 0.0019(13) 0.0099(14) -0.0001(15)
Cl1 0.0272(3) 0.0335(4) 0.0217(3) 0.0011(4) 0.0121(3) 0.0044(4)
Cl2 0.0266(4) 0.0252(4) 0.0471(5) 0.0145(4) 0.0100(4) 0.0030(3)
Cl3 0.0290(4) 0.0356(5) 0.0337(4) 0.0108(4) 0.0171(4) 0.0161(4)
Cl4 0.0395(5) 0.0477(6) 0.0328(5) -0.0166(4) -0.0048(4) -0.0018(5)
Ga1 0.01710(14) 0.01966(16) 0.01699(14) 0.00071(16) 0.00556(11) 0.00266(16)
P1 0.0150(3) 0.0153(4) 0.0187(4) 0.0005(3) 0.0058(3) -0.0004(3)
Se1 0.01922(13) 0.01604(14) 0.03695(17) 0.00073(16) 0.01162(12) -0.00261(15)

loop_
_atom_type_symbol
_atom_type_description
_atom_type_scat_dispersion_real
_atom_type_scat_dispersion_imag
_atom_type_scat_source
C C 0.0033 0.0016 'International Tables Vol C Tables 4.2.6.8 and 6.1.1.4'
H H 0.0000 0.0000 'International Tables Vol C Tables 4.2.6.8 and 6.1.1.4'
P P 0.1023 0.0942 'International Tables Vol C Tables 4.2.6.8 and 6.1.1.4'
Cl Cl 0.1484 0.1585 'International Tables Vol C Tables 4.2.6.8 and 6.1.1.4'
Ga Ga 0.2307 1.6083 'International Tables Vol C Tables 4.2.6.8 and 6.1.1.4'
Se Se -0.0929 2.2259 'International Tables Vol C Tables 4.2.6.8 and 6.1.1.4'

loop_
_geom_angle_atom_site_label_1
_geom_angle_atom_site_label_2
_geom_angle_atom_site_label_3
_geom_angle
C14 C13 C18 120.8(3)
C14 C13 P1 119.4(3)
C18 C13 P1 119.5(3)
C17 C18 C13 118.9(3)
C17 C18 H18 120.6
C13 C18 H18 120.6
C16 C17 C18 120.7(4)
C16 C17 H17 119.7
C18 C17 H17 119.7
C17 C16 C15 120.3(3)
C17 C16 H16 119.9
C15 C16 H16 119.9
C16 C15 C14 120.2(4)
C16 C15 H15 119.9
C14 C15 H15 119.9
C15 C14 C13 119.2(3)
C15 C14 H14 120.4
C13 C14 H14 120.4
C20 C19 C24 120.2(3)
C20 C19 P1 121.5(3)
C24 C19 P1 118.2(2)
C23 C24 C19 119.5(3)
C23 C24 H24 120.2
C19 C24 H24 120.2
C24 C23 C22 119.7(3)
C24 C23 H23 120.2
C22 C23 H23 120.2
C21 C22 C23 120.1(3)
C21 C22 H22 119.9
C23 C22 H22 119.9
C22 C21 C20 120.7(3)
C22 C21 H21 119.6
C20 C21 H21 119.6
C21 C20 C19 119.7(4)
C21 C20 H20 120.2
C19 C20 H20 120.2
C12 C7 C8 120.3(3)
C12 C7 P1 120.9(2)
C8 C7 P1 118.2(2)
C9 C8 C7 119.5(3)
C9 C8 H8 120.3
C7 C8 H8 120.3
C8 C9 C10 119.9(3)
C8 C9 H9 120.0
C10 C9 H9 120.0
C11 C10 C9 120.5(3)
C11 C10 H10 119.8
C9 C10 H10 119.8
C10 C11 C12 120.5(3)
C10 C11 H11 119.7
C12 C11 H11 119.7
C11 C12 C7 119.2(3)
C11 C12 H12 120.4
C7 C12 H12 120.4
C2 C1 C6 121.6(3)
C2 C1 Se1 118.9(2)
C6 C1 Se1 119.5(3)
C1 C2 C3 119.1(3)
C1 C2 H2 120.5
C3 C2 H2 120.5
C4 C3 C2 120.4(4)
C4 C3 H3 119.8
C2 C3 H3 119.8
C5 C4 C3 120.5(4)
C5 C4 H4 119.8
C3 C4 H4 119.8
C4 C5 C6 120.1(3)
C4 C5 H5 119.9
C6 C5 H5 119.9
C1 C6 C5 118.3(3)
C1 C6 H6 120.9
C5 C6 H6 120.9
Cl2 Ga1 Cl3 109.95(4)
Cl2 Ga1 Cl1 108.90(4)
Cl3 Ga1 Cl1 109.88(4)
Cl2 Ga1 Cl4 108.19(4)
Cl3 Ga1 Cl4 111.21(5)
Cl1 Ga1 Cl4 108.66(4)
C7 P1 C13 110.41(15)
C7 P1 C19 110.46(15)
C13 P1 C19 108.18(15)
C7 P1 Se1 108.57(10)
C13 P1 Se1 112.00(11)
C19 P1 Se1 107.18(11)
C1 Se1 P1 96.71(10)

loop_
_geom_bond_atom_site_label_1
_geom_bond_atom_site_label_2
_geom_bond_distance
C13 C14 1.397(5)
C13 C18 1.401(5)
C13 P1 1.797(3)
C18 C17 1.392(5)
C18 H18 0.9500
C17 C16 1.382(6)
C17 H17 0.9500
C16 C15 1.390(6)
C16 H16 0.9500
C15 C14 1.393(5)
C15 H15 0.9500
C14 H14 0.9500
C19 C20 1.390(5)
C19 C24 1.397(5)
C19 P1 1.801(3)
C24 C23 1.390(5)
C24 H24 0.9500
C23 C22 1.396(5)
C23 H23 0.9500
C22 C21 1.376(6)
C22 H22 0.9500
C21 C20 1.379(5)
C21 H21 0.9500
C20 H20 0.9500
C7 C12 1.391(4)
C7 C8 1.405(4)
C7 P1 1.787(3)
C8 C9 1.384(5)
C8 H8 0.9500
C9 C10 1.390(4)
C9 H9 0.9500
C10 C11 1.376(5)
C10 H10 0.9500
C11 C12 1.390(5)
C11 H11 0.9500
C12 H12 0.9500
C1 C2 1.381(5)
C1 C6 1.390(5)
C1 Se1 1.917(3)
C2 C3 1.384(5)
C2 H2 0.9500
C3 C4 1.382(5)
C3 H3 0.9500
C4 C5 1.376(6)
C4 H4 0.9500
C5 C6 1.407(5)
C5 H5 0.9500
C6 H6 0.9500
Cl1 Ga1 2.1700(8)
Cl2 Ga1 2.1648(10)
Cl3 Ga1 2.1691(9)
Cl4 Ga1 2.1731(10)
P1 Se1 2.2318(9)

loop_
_geom_torsion_atom_site_label_1
_geom_torsion_atom_site_label_2
_geom_torsion_atom_site_label_3
_geom_torsion_atom_site_label_4
_geom_torsion
C14 C13 C18 C17 -0.9(5)
P1 C13 C18 C17 -173.7(3)
C13 C18 C17 C16 0.1(5)
C18 C17 C16 C15 1.0(5)
C17 C16 C15 C14 -1.3(5)
C16 C15 C14 C13 0.4(5)
C18 C13 C14 C15 0.7(5)
P1 C13 C14 C15 173.4(3)
C20 C19 C24 C23 -0.2(6)
P1 C19 C24 C23 177.7(3)
C19 C24 C23 C22 -0.3(6)
C24 C23 C22 C21 0.8(6)
C23 C22 C21 C20 -0.8(6)
C22 C21 C20 C19 0.2(6)
C24 C19 C20 C21 0.3(6)
P1 C19 C20 C21 -177.6(3)
C12 C7 C8 C9 1.4(5)
P1 C7 C8 C9 172.9(3)
C7 C8 C9 C10 -0.9(5)
C8 C9 C10 C11 0.0(5)
C9 C10 C11 C12 0.3(5)
C10 C11 C12 C7 0.2(5)
C8 C7 C12 C11 -1.1(5)
P1 C7 C12 C11 -172.4(3)
C6 C1 C2 C3 -1.8(5)
Se1 C1 C2 C3 175.9(3)
C1 C2 C3 C4 2.3(5)
C2 C3 C4 C5 -1.7(6)
C3 C4 C5 C6 0.5(6)
C2 C1 C6 C5 0.6(5)
Se1 C1 C6 C5 -177.1(3)
C4 C5 C6 C1 0.1(6)
C12 C7 P1 C13 -33.4(3)
C8 C7 P1 C13 155.1(2)
C12 C7 P1 C19 -153.0(3)
C8 C7 P1 C19 35.5(3)
C12 C7 P1 Se1 89.7(3)
C8 C7 P1 Se1 -81.7(3)
C14 C13 P1 C7 145.5(3)
C18 C13 P1 C7 -41.6(3)
C14 C13 P1 C19 -93.5(3)
C18 C13 P1 C19 79.4(3)
C14 C13 P1 Se1 24.4(3)
C18 C13 P1 Se1 -162.7(2)
C20 C19 P1 C7 -129.2(3)
C24 C19 P1 C7 52.9(3)
C20 C19 P1 C13 109.9(3)
C24 C19 P1 C13 -68.1(3)
C20 C19 P1 Se1 -11.1(3)
C24 C19 P1 Se1 171.0(3)
C2 C1 Se1 P1 95.1(3)
C6 C1 Se1 P1 -87.2(3)
C7 P1 Se1 C1 -30.62(14)
C13 P1 Se1 C1 91.55(15)
C19 P1 Se1 C1 -149.95(15)
